data_7050605
loop_
_publ_author_name
'Li, Rongqing'
'Larsen, David S.'
'Brooker, Sally'

_publ_section_title
;
 Syntheses, structures and tautomers of 2,5-disubstituted pyrroles
;
_journal_issue 9
_journal_name_full 'New Journal of Chemistry'
_journal_page_first 1353
_journal_paper_doi 10.1039/b303829g
_journal_volume 27
_journal_year 2003
_chemical_formula_sum 'C12 H17 N O4'
_chemical_formula_weight 239.27
_chemical_name_systematic
;
?
;
_space_group_IT_number 14
_symmetry_cell_setting monoclinic
_symmetry_space_group_name_Hall '-P 2ybc'
_symmetry_space_group_name_H-M 'P 1 21/c 1'
_atom_sites_solution_hydrogens geom
_atom_sites_solution_primary direct
_atom_sites_solution_secondary difmap
_audit_creation_method SHELXL-97
_cell_angle_alpha 90.00
_cell_angle_beta 100.047(4)
_cell_angle_gamma 90.00
_cell_formula_units_Z 4
_cell_length_a 9.089(3)
_cell_length_b 13.036(4)
_cell_length_c 10.604(3)
_cell_measurement_temperature 170(2)
_cell_volume 1237.1(7)
_computing_structure_refinement 'SHELXL-97 (Sheldrick, 1997)'
_computing_structure_solution 'SHELXS-97 (Sheldrick, 1990)'
_diffrn_ambient_temperature 170(2)
_diffrn_measured_fraction_theta_full 0.991
_diffrn_measured_fraction_theta_max 0.991
_diffrn_measurement_device_type 'Bruker SMART area detector'
_diffrn_radiation_monochromator graphite
_diffrn_radiation_source 'fine-focus sealed tube'
_diffrn_radiation_type MoK\a
_diffrn_radiation_wavelength 0.71073
_diffrn_reflns_av_R_equivalents 0.0283
_diffrn_reflns_av_sigmaI/netI 0.0138
_diffrn_reflns_limit_h_max 11
_diffrn_reflns_limit_h_min -11
_diffrn_reflns_limit_k_max 16
_diffrn_reflns_limit_k_min -16
_diffrn_reflns_limit_l_max 10
_diffrn_reflns_limit_l_min -13
_diffrn_reflns_number 15210
_diffrn_reflns_theta_full 26.47
_diffrn_reflns_theta_max 26.47
_diffrn_reflns_theta_min 2.28
_exptl_absorpt_coefficient_mu 0.096
_exptl_absorpt_correction_T_max 1.00
_exptl_absorpt_correction_T_min 0.53
_exptl_absorpt_correction_type 'Semi-empirical (SADABS)'
_exptl_crystal_colour colourless
_exptl_crystal_density_diffrn 1.285
_exptl_crystal_density_method 'not measured'
_exptl_crystal_description block
_exptl_crystal_F_000 512
_exptl_crystal_size_max 0.72
_exptl_crystal_size_mid 0.63
_exptl_crystal_size_min 0.35
_refine_diff_density_max 0.179
_refine_diff_density_min -0.233
_refine_diff_density_rms 0.048
_refine_ls_extinction_method none
_refine_ls_goodness_of_fit_ref 1.046
_refine_ls_hydrogen_treatment mixed
_refine_ls_matrix_type full
_refine_ls_number_parameters 156
_refine_ls_number_reflns 2536
_refine_ls_number_restraints 0
_refine_ls_restrained_S_all 1.046
_refine_ls_R_factor_all 0.0402
_refine_ls_R_factor_gt 0.0362
_refine_ls_shift/su_max 0.001
_refine_ls_shift/su_mean 0.000
_refine_ls_structure_factor_coef Fsqd
_refine_ls_weighting_details 'calc w=1/[\s^2^(Fo^2^)+(0.0477P)^2^+0.3330P] where P=(Fo^2^+2Fc^2^)/3'
_refine_ls_weighting_scheme calc
_refine_ls_wR_factor_gt 0.0927
_refine_ls_wR_factor_ref 0.0967
_reflns_number_gt 2276
_reflns_number_total 2536
_reflns_threshold_expression >2sigma(I)
_cod_data_source_file b303829g.txt
_cod_data_source_block pdest
_cod_depositor_comments
;
The following automatic conversions were performed:
'_symmetry_cell_setting' value 'Monoclinic' changed to 'monoclinic'
according to '/home/saulius/struct/CIF-dictionaries/cif_core.dic'
dictionary named 'cif_core.dic' version 2.4.1 from 2010-06-29.

Automatic conversion script
Id: cif_fix_enum 1527 2010-12-29 10:47:43Z saulius 
;
_cod_original_cell_volume 1237.1(6)
_cod_original_sg_symbol_H-M P2(1)/c
_cod_database_code 7050605

loop_
_symmetry_equiv_pos_as_xyz
'x, y, z'
'-x, y+1/2, -z+1/2'
'-x, -y, -z'
'x, -y-1/2, z-1/2'

loop_
_atom_site_label
_atom_site_type_symbol
_atom_site_fract_x
_atom_site_fract_y
_atom_site_fract_z
_atom_site_U_iso_or_equiv
_atom_site_adp_type
_atom_site_occupancy
_atom_site_symmetry_multiplicity
_atom_site_calc_flag
_atom_site_refinement_flags
_atom_site_disorder_assembly
_atom_site_disorder_group
N1 N 1.06885(10) 0.92285(7) 0.39197(9) 0.0283(2) Uani 1 1 d . . .
H1 H 1.0750 0.9846 0.3513 0.034 Uiso 1 1 d . . .
C2 C 1.15855(12) 0.90157(9) 0.50666(11) 0.0293(2) Uani 1 1 d . . .
C3 C 1.11058(14) 0.79930(9) 0.55140(12) 0.0368(3) Uani 1 1 d . . .
H3A H 1.1968 0.7523 0.5800 0.044 Uiso 1 1 d . . .
H3B H 1.0578 0.8099 0.6298 0.044 Uiso 1 1 d . . .
C4 C 0.99922(13) 0.75712(9) 0.43782(12) 0.0343(3) Uani 1 1 d . . .
H4A H 0.9055 0.7355 0.4623 0.041 Uiso 1 1 d . . .
H4B H 1.0431 0.7001 0.3951 0.041 Uiso 1 1 d . . .
C5 C 0.97157(12) 0.84580(8) 0.34568(11) 0.0283(2) Uani 1 1 d . . .
C6 C 0.87157(12) 0.84948(8) 0.23617(11) 0.0306(2) Uani 1 1 d . . .
H6 H 0.8096 0.7923 0.2083 0.037 Uiso 1 1 d . . .
C7 C 0.85713(12) 0.93891(9) 0.15472(11) 0.0304(2) Uani 1 1 d . . .
O1 O 0.92840(10) 1.01834(6) 0.17494(8) 0.0387(2) Uani 1 1 d . . .
O2 O 0.75357(9) 0.92540(6) 0.04830(8) 0.0352(2) Uani 1 1 d . . .
C8 C 0.74063(15) 1.00765(10) -0.04439(12) 0.0400(3) Uani 1 1 d . . .
H8A H 0.8373 1.0187 -0.0732 0.048 Uiso 1 1 calc R . .
H8B H 0.7115 1.0722 -0.0061 0.048 Uiso 1 1 calc R . .
C9 C 0.62409(19) 0.97675(13) -0.15425(15) 0.0597(4) Uani 1 1 d . . .
H9A H 0.6538 0.9125 -0.1907 0.072 Uiso 1 1 calc R . .
H9B H 0.6129 1.0306 -0.2198 0.072 Uiso 1 1 calc R . .
H9C H 0.5288 0.9668 -0.1246 0.072 Uiso 1 1 calc R . .
C16 C 1.26867(12) 0.96208(9) 0.56693(11) 0.0311(3) Uani 1 1 d . . .
H16 H 1.3268 0.9397 0.6482 0.037 Uiso 1 1 d . . .
C17 C 1.30370(12) 1.06062(9) 0.51716(11) 0.0301(2) Uani 1 1 d . . .
O3 O 1.23605(9) 1.10215(7) 0.42162(8) 0.0374(2) Uani 1 1 d . . .
O4 O 1.42358(9) 1.10378(6) 0.59094(8) 0.0343(2) Uani 1 1 d . . .
C18 C 1.46754(14) 1.20396(9) 0.55320(12) 0.0376(3) Uani 1 1 d . . .
H18A H 1.3822 1.2521 0.5444 0.045 Uiso 1 1 calc R . .
H18B H 1.5030 1.2001 0.4702 0.045 Uiso 1 1 calc R . .
C19 C 1.59158(15) 1.23913(10) 0.65744(14) 0.0424(3) Uani 1 1 d . . .
H19A H 1.5536 1.2453 0.7381 0.051 Uiso 1 1 calc R . .
H19B H 1.6286 1.3060 0.6344 0.051 Uiso 1 1 calc R . .
H19C H 1.6732 1.1890 0.6676 0.051 Uiso 1 1 calc R . .

loop_
_atom_site_aniso_label
_atom_site_aniso_U_11
_atom_site_aniso_U_22
_atom_site_aniso_U_33
_atom_site_aniso_U_23
_atom_site_aniso_U_13
_atom_site_aniso_U_12
N1 0.0299(5) 0.0253(5) 0.0280(5) 0.0004(4) 0.0001(4) 0.0003(4)
C2 0.0298(5) 0.0288(6) 0.0285(5) 0.0007(4) 0.0032(4) 0.0064(4)
C3 0.0398(6) 0.0324(6) 0.0351(6) 0.0058(5) -0.0023(5) -0.0008(5)
C4 0.0360(6) 0.0274(6) 0.0372(6) 0.0030(5) 0.0002(5) 0.0011(4)
C5 0.0295(5) 0.0245(5) 0.0314(6) -0.0019(4) 0.0065(4) 0.0022(4)
C6 0.0327(6) 0.0270(5) 0.0307(6) -0.0028(4) 0.0020(4) -0.0023(4)
C7 0.0321(6) 0.0313(6) 0.0267(5) -0.0034(4) 0.0023(4) -0.0004(4)
O1 0.0466(5) 0.0319(4) 0.0343(5) 0.0022(3) -0.0024(4) -0.0083(4)
O2 0.0407(5) 0.0318(4) 0.0294(4) 0.0020(3) -0.0041(3) -0.0035(3)
C8 0.0466(7) 0.0365(6) 0.0343(6) 0.0069(5) 0.0001(5) -0.0012(5)
C9 0.0716(10) 0.0581(9) 0.0407(8) 0.0139(7) -0.0144(7) -0.0104(8)
C16 0.0306(5) 0.0320(6) 0.0282(5) 0.0004(4) -0.0012(4) 0.0041(4)
C17 0.0280(5) 0.0316(6) 0.0290(6) -0.0043(4) 0.0009(4) 0.0035(4)
O3 0.0397(5) 0.0343(4) 0.0337(4) 0.0037(3) -0.0064(4) -0.0004(4)
O4 0.0321(4) 0.0321(4) 0.0350(4) 0.0014(3) -0.0043(3) -0.0022(3)
C18 0.0380(6) 0.0308(6) 0.0418(7) 0.0013(5) 0.0004(5) -0.0014(5)
C19 0.0384(7) 0.0378(7) 0.0485(8) -0.0043(6) 0.0007(6) -0.0051(5)

loop_
_atom_type_symbol
_atom_type_description
_atom_type_scat_dispersion_real
_atom_type_scat_dispersion_imag
_atom_type_scat_source
C C 0.0033 0.0016 'International Tables Vol C Tables 4.2.6.8 and 6.1.1.4'
H H 0.0000 0.0000 'International Tables Vol C Tables 4.2.6.8 and 6.1.1.4'
N N 0.0061 0.0033 'International Tables Vol C Tables 4.2.6.8 and 6.1.1.4'
O O 0.0106 0.0060 'International Tables Vol C Tables 4.2.6.8 and 6.1.1.4'

loop_
_geom_angle_atom_site_label_1
_geom_angle_atom_site_label_2
_geom_angle_atom_site_label_3
_geom_angle
_geom_angle_site_symmetry_1
_geom_angle_site_symmetry_3
_geom_angle_publ_flag
C2 N1 C5 114.61(9) . . ?
C16 C2 N1 125.56(11) . . ?
C16 C2 C3 127.03(11) . . ?
N1 C2 C3 107.41(10) . . ?
C2 C3 C4 104.94(9) . . ?
C5 C4 C3 104.29(9) . . ?
C6 C5 N1 125.41(10) . . ?
C6 C5 C4 126.78(10) . . ?
N1 C5 C4 107.80(10) . . ?
C5 C6 C7 121.52(10) . . ?
O1 C7 O2 121.95(11) . . ?
O1 C7 C6 126.17(11) . . ?
O2 C7 C6 111.88(10) . . ?
C7 O2 C8 115.73(9) . . ?
O2 C8 C9 107.11(11) . . ?
C2 C16 C17 122.74(10) . . ?
O3 C17 O4 122.50(11) . . ?
O3 C17 C16 126.02(11) . . ?
O4 C17 C16 111.48(10) . . ?
C17 O4 C18 116.85(9) . . ?
O4 C18 C19 106.26(10) . . ?

loop_
_geom_bond_atom_site_label_1
_geom_bond_atom_site_label_2
_geom_bond_distance
_geom_bond_site_symmetry_2
_geom_bond_publ_flag
N1 C2 1.3692(14) . ?
N1 C5 1.3711(14) . ?
C2 C16 1.3451(16) . ?
C2 C3 1.5048(16) . ?
C3 C4 1.5337(17) . ?
C4 C5 1.5062(16) . ?
C5 C6 1.3449(16) . ?
C6 C7 1.4431(16) . ?
C7 O1 1.2204(14) . ?
C7 O2 1.3490(14) . ?
O2 C8 1.4453(15) . ?
C8 C9 1.4869(19) . ?
C16 C17 1.4451(17) . ?
C17 O3 1.2166(14) . ?
C17 O4 1.3485(14) . ?
O4 C18 1.4425(15) . ?
C18 C19 1.5060(17) . ?

loop_
_geom_torsion_atom_site_label_1
_geom_torsion_atom_site_label_2
_geom_torsion_atom_site_label_3
_geom_torsion_atom_site_label_4
_geom_torsion
_geom_torsion_site_symmetry_1
_geom_torsion_site_symmetry_2
_geom_torsion_site_symmetry_3
_geom_torsion_site_symmetry_4
_geom_torsion_publ_flag
C5 N1 C2 C16 175.58(11) . . . . ?
C5 N1 C2 C3 -4.54(13) . . . . ?
C16 C2 C3 C4 -171.35(11) . . . . ?
N1 C2 C3 C4 8.77(12) . . . . ?
C2 C3 C4 C5 -9.53(12) . . . . ?
C2 N1 C5 C6 179.08(11) . . . . ?
C2 N1 C5 C4 -1.89(13) . . . . ?
C3 C4 C5 C6 -173.73(11) . . . . ?
C3 C4 C5 N1 7.25(12) . . . . ?
N1 C5 C6 C7 -0.24(18) . . . . ?
C4 C5 C6 C7 -179.09(11) . . . . ?
C5 C6 C7 O1 -1.07(19) . . . . ?
C5 C6 C7 O2 178.24(10) . . . . ?
O1 C7 O2 C8 4.52(16) . . . . ?
C6 C7 O2 C8 -174.82(10) . . . . ?
C7 O2 C8 C9 178.78(11) . . . . ?
N1 C2 C16 C17 1.43(18) . . . . ?
C3 C2 C16 C17 -178.43(11) . . . . ?
C2 C16 C17 O3 3.83(19) . . . . ?
C2 C16 C17 O4 -176.50(10) . . . . ?
O3 C17 O4 C18 1.32(16) . . . . ?
C16 C17 O4 C18 -178.36(10) . . . . ?
C17 O4 C18 C19 174.10(10) . . . . ?

loop_
_cod_related_entry_id
_cod_related_entry_database
_cod_related_entry_code
1 ChemSpider 21189408
